data_4321052
loop_
_publ_author_name
'Anna C. Hillier'
'Sung-Ying Liu'
'Andrea Sella'
'Mark R. J. Elsegood'

_publ_section_title
;
 Lanthanide Chalcogenolate Complexes: Synthesis and Crystal Structures of
 the Isoleptic Series [Sm(TpMe,Me)2ER] (E = O, S, Se, Te;
 TpMe,Me=tris-3,5-Dimethylpyrazolylborate)
;
_journal_name_full 'Inorganic Chemistry'
_journal_page_first 2635
_journal_page_last 2644
_journal_paper_doi 10.1021/ic9914793
_journal_volume 39
_journal_year 2000
_chemical_formula_sum 'C40 H57 B2 N12 Se Sm'
_chemical_formula_weight 956.91
_chemical_name_systematic
;
 ?
;
_space_group_IT_number 2
_symmetry_cell_setting triclinic
_symmetry_space_group_name_Hall '-P 1'
_symmetry_space_group_name_H-M 'P -1'
_atom_sites_solution_hydrogens geom
_atom_sites_solution_primary direct
_atom_sites_solution_secondary 'all non-H atoms found by direct methods'
_audit_creation_method SHELXL-97
_cell_angle_alpha 88.313(2)
_cell_angle_beta 86.268(2)
_cell_angle_gamma 62.503(2)
_cell_formula_units_Z 2
_cell_length_a 10.1801(6)
_cell_length_b 10.2622(6)
_cell_length_c 23.4367(14)
_cell_measurement_reflns_used 10726
_cell_measurement_temperature 160(2)
_cell_measurement_theta_max 28.78
_cell_measurement_theta_min 2.24
_cell_volume 2167.2(2)
_computing_cell_refinement 'local programs'
_computing_data_collection 'Bruker SMART'
_computing_data_reduction 'Bruker SAINT'
_computing_molecular_graphics 'Bruker SHELXTL'
_computing_publication_material 'SHELXTL and local programs'
_computing_structure_refinement 'Bruker SHELXTL'
_computing_structure_solution 'Bruker SHELXTL'
_diffrn_ambient_temperature 160(2)
_diffrn_measured_fraction_theta_full 0.966
_diffrn_measured_fraction_theta_max 0.858
_diffrn_measurement_device_type 'Bruker SMART CCD diffractometer'
_diffrn_measurement_method '\w rotation with narrow frames'
_diffrn_radiation_monochromator graphite
_diffrn_radiation_source 'fine-focus sealed tube'
_diffrn_radiation_type MoK\a
_diffrn_radiation_wavelength 0.71073
_diffrn_reflns_av_R_equivalents 0.0227
_diffrn_reflns_av_sigmaI/netI 0.0504
_diffrn_reflns_limit_h_max 13
_diffrn_reflns_limit_h_min -13
_diffrn_reflns_limit_k_max 13
_diffrn_reflns_limit_k_min -13
_diffrn_reflns_limit_l_max 30
_diffrn_reflns_limit_l_min -28
_diffrn_reflns_number 16032
_diffrn_reflns_theta_full 26.00
_diffrn_reflns_theta_max 28.80
_diffrn_reflns_theta_min 2.24
_diffrn_standards_decay_% 0
_diffrn_standards_number 0
_exptl_absorpt_coefficient_mu 2.238
_exptl_absorpt_correction_T_max 0.746
_exptl_absorpt_correction_T_min 0.623
_exptl_absorpt_correction_type empirical
_exptl_crystal_colour yellow
_exptl_crystal_density_diffrn 1.466
_exptl_crystal_density_method 'not measured'
_exptl_crystal_description block
_exptl_crystal_F_000 974
_exptl_crystal_size_max 0.31
_exptl_crystal_size_mid 0.14
_exptl_crystal_size_min 0.10
_refine_diff_density_max 1.236
_refine_diff_density_min -0.957
_refine_diff_density_rms 0.092
_refine_ls_extinction_method none
_refine_ls_goodness_of_fit_ref 0.985
_refine_ls_hydrogen_treatment mixed
_refine_ls_matrix_type full
_refine_ls_number_parameters 520
_refine_ls_number_reflns 9712
_refine_ls_number_restraints 0
_refine_ls_restrained_S_all 0.985
_refine_ls_R_factor_all 0.0430
_refine_ls_R_factor_gt 0.0305
_refine_ls_shift/su_max 0.007
_refine_ls_shift/su_mean 0.000
_refine_ls_structure_factor_coef Fsqd
_refine_ls_weighting_details 'w=1/[\s^2^(Fo^2^)+(0.0337P)^2^+0.0000P] where P=(Fo^2^+2Fc^2^)/3'
_refine_ls_weighting_scheme calc
_refine_ls_wR_factor_gt 0.0640
_refine_ls_wR_factor_ref 0.0675
_reflns_number_gt 8047
_reflns_number_total 9712
_reflns_threshold_expression >2sigma(I)
_cod_data_source_file ic9914793_4.cif
_cod_data_source_block 3b
_cod_depositor_comments
;
The following automatic conversions were performed:

'_refine_ls_weighting_scheme' value 'calc
w=1/[\s^2^(Fo^2^)+(0.0337P)^2^+0.0000P] where P=(Fo^2^+2Fc^2^)/3' was
changed to 'calc'. New tag '_refine_ls_weighting_details' was
created. The value of the new tag was set to
'w=1/[\s^2^(Fo^2^)+(0.0337P)^2^+0.0000P] where P=(Fo^2^+2Fc^2^)/3'.

Automatic conversion script
Id: cif_fix_values 3143 2015-03-26 13:38:13Z robertas 
;
_cod_database_code 4321052

loop_
_symmetry_equiv_pos_as_xyz
'x, y, z'
'-x, -y, -z'

loop_
_atom_site_label
_atom_site_type_symbol
_atom_site_fract_x
_atom_site_fract_y
_atom_site_fract_z
_atom_site_U_iso_or_equiv
_atom_site_adp_type
_atom_site_occupancy
_atom_site_calc_flag
_atom_site_refinement_flags
_atom_site_disorder_assembly
_atom_site_disorder_group
Sm1 Sm -0.000209(15) 0.816903(15) 0.298652(6) 0.01485(5) Uani 1 d . . .
N1 N -0.0892(3) 0.7779(2) 0.41338(10) 0.0202(5) Uani 1 d . . .
N2 N 0.0560(2) 0.6698(2) 0.40063(9) 0.0162(5) Uani 1 d . . .
C1 C -0.1652(3) 0.7070(3) 0.43054(12) 0.0235(6) Uani 1 d . . .
C2 C -0.0730(3) 0.5543(3) 0.43038(12) 0.0256(7) Uani 1 d . . .
H2 H -0.1010 0.4804 0.4416 0.031 Uiso 1 calc R . .
C3 C 0.0637(3) 0.5334(3) 0.41111(12) 0.0226(6) Uani 1 d . . .
C4 C -0.3286(3) 0.7885(4) 0.44450(15) 0.0368(8) Uani 1 d . . .
H4A H -0.3561 0.8905 0.4542 0.055 Uiso 1 calc R . .
H4B H -0.3552 0.7417 0.4771 0.055 Uiso 1 calc R . .
H4C H -0.3817 0.7869 0.4113 0.055 Uiso 1 calc R . .
C5 C 0.2056(4) 0.3956(3) 0.40081(17) 0.0407(9) Uani 1 d . . .
H5A H 0.2771 0.3898 0.4281 0.061 Uiso 1 calc R . .
H5B H 0.2460 0.3961 0.3617 0.061 Uiso 1 calc R . .
H5C H 0.1867 0.3105 0.4059 0.061 Uiso 1 calc R . .
N3 N 0.2701(2) 0.6539(2) 0.30915(9) 0.0165(5) Uani 1 d . . .
N4 N 0.3093(2) 0.6285(2) 0.36523(9) 0.0155(5) Uani 1 d . . .
C6 C 0.3981(3) 0.5963(3) 0.27670(12) 0.0195(6) Uani 1 d . . .
C7 C 0.5182(3) 0.5325(3) 0.31130(13) 0.0224(6) Uani 1 d . . .
H7 H 0.6204 0.4831 0.2991 0.027 Uiso 1 calc R . .
C8 C 0.4587(3) 0.5557(3) 0.36658(12) 0.0198(6) Uani 1 d . . .
C9 C 0.4030(3) 0.6117(3) 0.21330(12) 0.0244(7) Uani 1 d . . .
H9A H 0.3017 0.6608 0.2005 0.037 Uiso 1 calc R . .
H9B H 0.4567 0.5142 0.1957 0.037 Uiso 1 calc R . .
H9C H 0.4539 0.6703 0.2020 0.037 Uiso 1 calc R . .
C10 C 0.5366(3) 0.5108(3) 0.42146(13) 0.0296(7) Uani 1 d . . .
H10A H 0.4958 0.5946 0.4477 0.044 Uiso 1 calc R . .
H10B H 0.6429 0.4781 0.4135 0.044 Uiso 1 calc R . .
H10C H 0.5219 0.4302 0.4389 0.044 Uiso 1 calc R . .
N5 N 0.0492(3) 0.9551(2) 0.37290(9) 0.0178(5) Uani 1 d . . .
N6 N 0.1319(2) 0.8672(2) 0.41610(9) 0.0166(5) Uani 1 d . . .
C11 C 0.0212(3) 1.0932(3) 0.38463(12) 0.0195(6) Uani 1 d . . .
C12 C 0.0843(3) 1.0943(3) 0.43575(12) 0.0217(6) Uani 1 d . . .
H12 H 0.0795 1.1777 0.4542 0.026 Uiso 1 calc R . .
C13 C 0.1544(3) 0.9514(3) 0.45394(12) 0.0182(6) Uani 1 d . . .
C14 C -0.0655(4) 1.2185(3) 0.34590(13) 0.0293(7) Uani 1 d . . .
H14A H -0.0504 1.1826 0.3065 0.044 Uiso 1 calc R . .
H14B H -0.0316 1.2933 0.3480 0.044 Uiso 1 calc R . .
H14C H -0.1712 1.2615 0.3579 0.044 Uiso 1 calc R . .
C15 C 0.2429(3) 0.8904(3) 0.50571(12) 0.0242(7) Uani 1 d . . .
H15A H 0.2258 0.8097 0.5216 0.036 Uiso 1 calc R . .
H15B H 0.2121 0.9679 0.5345 0.036 Uiso 1 calc R . .
H15C H 0.3486 0.8537 0.4949 0.036 Uiso 1 calc R . .
B1 B 0.1887(3) 0.7002(3) 0.41420(13) 0.0168(7) Uani 1 d . . .
H1 H 0.2286 0.6553 0.4517 0.020 Uiso 1 calc R . .
N7 N 0.0356(2) 0.7382(2) 0.19715(9) 0.0182(5) Uani 1 d . . .
N8 N -0.0069(3) 0.8380(2) 0.15282(9) 0.0188(5) Uani 1 d . . .
C16 C 0.0856(3) 0.6054(3) 0.17329(12) 0.0206(6) Uani 1 d . . .
C17 C 0.0761(3) 0.6180(3) 0.11439(13) 0.0272(7) Uani 1 d . . .
H17 H 0.1037 0.5407 0.0876 0.033 Uiso 1 calc R . .
C18 C 0.0184(3) 0.7657(3) 0.10279(12) 0.0254(7) Uani 1 d . . .
C19 C 0.1447(3) 0.4682(3) 0.20856(14) 0.0278(7) Uani 1 d . . .
H19A H 0.2010 0.4774 0.2392 0.042 Uiso 1 calc R . .
H19B H 0.2098 0.3840 0.1843 0.042 Uiso 1 calc R . .
H19C H 0.0620 0.4532 0.2253 0.042 Uiso 1 calc R . .
C20 C -0.0131(4) 0.8427(4) 0.04589(13) 0.0409(9) Uani 1 d . . .
H20A H -0.1183 0.9143 0.0458 0.061 Uiso 1 calc R . .
H20B H 0.0109 0.7704 0.0155 0.061 Uiso 1 calc R . .
H20C H 0.0477 0.8936 0.0394 0.061 Uiso 1 calc R . .
N9 N -0.2043(3) 1.0388(2) 0.25985(10) 0.0205(5) Uani 1 d . . .
N10 N -0.2047(3) 1.0703(2) 0.20236(10) 0.0203(5) Uani 1 d . . .
C21 C -0.3437(3) 1.1170(3) 0.28155(13) 0.0234(7) Uani 1 d . . .
C22 C -0.4347(3) 1.1984(3) 0.23838(13) 0.0268(7) Uani 1 d . . .
H22 H -0.5381 1.2629 0.2421 0.032 Uiso 1 calc R . .
C23 C -0.3434(3) 1.1659(3) 0.18896(13) 0.0242(7) Uani 1 d . . .
C24 C -0.3835(3) 1.1084(4) 0.34366(13) 0.0330(8) Uani 1 d . . .
H24A H -0.4457 1.0585 0.3481 0.050 Uiso 1 calc R . .
H24B H -0.4382 1.2078 0.3596 0.050 Uiso 1 calc R . .
H24C H -0.2928 1.0532 0.3640 0.050 Uiso 1 calc R . .
C25 C -0.3837(4) 1.2189(4) 0.12941(13) 0.0352(8) Uani 1 d . . .
H25A H -0.3280 1.2709 0.1153 0.053 Uiso 1 calc R . .
H25B H -0.4903 1.2857 0.1293 0.053 Uiso 1 calc R . .
H25C H -0.3593 1.1348 0.1045 0.053 Uiso 1 calc R . .
N11 N 0.1215(3) 0.9579(2) 0.24186(9) 0.0192(5) Uani 1 d . . .
N12 N 0.0636(3) 1.0232(2) 0.19013(10) 0.0198(5) Uani 1 d . . .
C26 C 0.2346(3) 0.9877(3) 0.24896(12) 0.0210(6) Uani 1 d . . .
C27 C 0.2506(3) 1.0696(3) 0.20294(13) 0.0244(7) Uani 1 d . . .
H27 H 0.3224 1.1043 0.1977 0.029 Uiso 1 calc R . .
C28 C 0.1416(3) 1.0901(3) 0.16666(12) 0.0225(6) Uani 1 d . . .
C29 C 0.3305(3) 0.9406(3) 0.29913(13) 0.0261(7) Uani 1 d . . .
H29A H 0.3017 0.8797 0.3247 0.039 Uiso 1 calc R . .
H29B H 0.3179 1.0276 0.3198 0.039 Uiso 1 calc R . .
H29C H 0.4346 0.8837 0.2856 0.039 Uiso 1 calc R . .
C30 C 0.1089(4) 1.1697(4) 0.11064(14) 0.0352(8) Uani 1 d . . .
H30A H 0.1222 1.1006 0.0801 0.053 Uiso 1 calc R . .
H30B H 0.1768 1.2122 0.1027 0.053 Uiso 1 calc R . .
H30C H 0.0064 1.2482 0.1125 0.053 Uiso 1 calc R . .
B2 B -0.0600(4) 1.0033(3) 0.16359(14) 0.0214(7) Uani 1 d . . .
H2A H -0.0804 1.0555 0.1260 0.026 Uiso 1 calc R . .
Se1 Se -0.19413(3) 0.67504(4) 0.297842(13) 0.02624(8) Uani 1 d . . .
C31 C -0.2499(3) 0.6780(3) 0.22102(12) 0.0219(6) Uani 1 d . . .
C32 C -0.3298(3) 0.8091(3) 0.19250(13) 0.0251(7) Uani 1 d . . .
H32 H -0.3540 0.8995 0.2108 0.030 Uiso 1 calc R . .
C33 C -0.3749(3) 0.8105(3) 0.13804(13) 0.0262(7) Uani 1 d . . .
H33 H -0.4298 0.9023 0.1198 0.031 Uiso 1 calc R . .
C34 C -0.3424(3) 0.6817(3) 0.10904(12) 0.0242(7) Uani 1 d . . .
C35 C -0.2628(3) 0.5517(3) 0.13756(13) 0.0249(7) Uani 1 d . . .
H35 H -0.2380 0.4615 0.1190 0.030 Uiso 1 calc R . .
C36 C -0.2174(3) 0.5482(3) 0.19249(13) 0.0243(7) Uani 1 d . . .
H36 H -0.1637 0.4564 0.2108 0.029 Uiso 1 calc R . .
C37 C -0.4002(4) 0.6884(4) 0.04943(13) 0.0348(8) Uani 1 d . . .
C38 C -0.5670(4) 0.7609(5) 0.05357(17) 0.0644(13) Uani 1 d . . .
H38A H -0.6008 0.6982 0.0757 0.097 Uiso 1 calc R . .
H38B H -0.6038 0.7755 0.0151 0.097 Uiso 1 calc R . .
H38C H -0.6052 0.8562 0.0727 0.097 Uiso 1 calc R . .
C39 C -0.3461(7) 0.7750(6) 0.00924(17) 0.0865(19) Uani 1 d . . .
H39A H -0.3711 0.7679 -0.0299 0.130 Uiso 1 calc R . .
H39B H -0.2383 0.7345 0.0106 0.130 Uiso 1 calc R . .
H39C H -0.3941 0.8782 0.0211 0.130 Uiso 1 calc R . .
C40 C -0.3421(5) 0.5358(5) 0.02309(16) 0.0626(13) Uani 1 d . . .
H40A H -0.3804 0.4784 0.0463 0.094 Uiso 1 calc R . .
H40B H -0.2334 0.4858 0.0220 0.094 Uiso 1 calc R . .
H40C H -0.3751 0.5453 -0.0159 0.094 Uiso 1 calc R . .

loop_
_atom_site_aniso_label
_atom_site_aniso_U_11
_atom_site_aniso_U_22
_atom_site_aniso_U_33
_atom_site_aniso_U_23
_atom_site_aniso_U_13
_atom_site_aniso_U_12
Sm1 0.01431(8) 0.01646(7) 0.01431(8) 0.00092(5) -0.00288(5) -0.00734(5)
N1 0.0164(12) 0.0232(12) 0.0215(13) -0.0032(10) 0.0006(10) -0.0096(10)
N2 0.0170(12) 0.0165(11) 0.0154(12) -0.0007(9) -0.0013(10) -0.0078(9)
C1 0.0228(16) 0.0356(17) 0.0169(15) -0.0044(13) 0.0036(12) -0.0180(14)
C2 0.0334(18) 0.0311(16) 0.0236(16) 0.0067(13) -0.0027(14) -0.0246(14)
C3 0.0266(17) 0.0212(14) 0.0240(16) 0.0033(12) -0.0035(13) -0.0143(13)
C4 0.0244(18) 0.045(2) 0.044(2) -0.0112(17) 0.0073(16) -0.0192(16)
C5 0.0313(19) 0.0195(16) 0.073(3) 0.0093(16) -0.0063(19) -0.0132(14)
N3 0.0161(12) 0.0198(12) 0.0147(12) 0.0003(9) -0.0009(10) -0.0092(10)
N4 0.0150(12) 0.0167(11) 0.0161(12) -0.0007(9) -0.0018(9) -0.0083(9)
C6 0.0192(15) 0.0173(13) 0.0222(16) -0.0047(12) 0.0045(12) -0.0091(11)
C7 0.0168(15) 0.0221(14) 0.0262(17) -0.0035(12) 0.0019(13) -0.0074(12)
C8 0.0178(15) 0.0166(13) 0.0260(16) 0.0008(12) -0.0038(12) -0.0085(11)
C9 0.0189(16) 0.0331(17) 0.0196(15) -0.0010(13) 0.0043(12) -0.0112(13)
C10 0.0217(16) 0.0315(17) 0.0293(18) -0.0013(14) -0.0084(14) -0.0060(13)
N5 0.0200(12) 0.0170(11) 0.0175(12) 0.0003(9) -0.0019(10) -0.0093(10)
N6 0.0167(12) 0.0183(11) 0.0150(12) -0.0005(9) -0.0015(10) -0.0082(9)
C11 0.0178(15) 0.0178(14) 0.0229(16) -0.0026(12) 0.0010(12) -0.0082(11)
C12 0.0225(16) 0.0207(14) 0.0237(16) -0.0059(12) -0.0005(13) -0.0113(12)
C13 0.0178(15) 0.0202(14) 0.0183(15) -0.0059(11) 0.0005(12) -0.0101(11)
C14 0.0364(19) 0.0154(14) 0.0329(18) -0.0014(13) -0.0048(15) -0.0088(13)
C15 0.0258(17) 0.0289(16) 0.0200(16) -0.0056(13) -0.0050(13) -0.0136(13)
B1 0.0182(16) 0.0196(15) 0.0132(16) 0.0027(12) -0.0040(13) -0.0091(13)
N7 0.0159(12) 0.0195(12) 0.0194(13) 0.0013(10) -0.0016(10) -0.0082(10)
N8 0.0208(13) 0.0240(12) 0.0135(12) 0.0004(10) -0.0018(10) -0.0117(10)
C16 0.0148(14) 0.0222(14) 0.0259(16) -0.0040(12) 0.0014(12) -0.0095(12)
C17 0.0310(18) 0.0258(16) 0.0240(17) -0.0087(13) 0.0042(14) -0.0127(13)
C18 0.0253(17) 0.0341(17) 0.0190(16) -0.0024(13) -0.0014(13) -0.0154(14)
C19 0.0290(17) 0.0151(14) 0.0371(19) -0.0020(13) -0.0039(15) -0.0080(12)
C20 0.063(3) 0.044(2) 0.0176(17) 0.0005(15) -0.0046(17) -0.0256(19)
N9 0.0191(13) 0.0198(12) 0.0193(13) 0.0010(10) -0.0016(10) -0.0062(10)
N10 0.0214(13) 0.0173(12) 0.0203(13) 0.0031(10) -0.0052(10) -0.0068(10)
C21 0.0178(15) 0.0207(14) 0.0284(17) -0.0043(12) -0.0039(13) -0.0056(12)
C22 0.0160(15) 0.0225(15) 0.0346(19) -0.0035(13) -0.0051(14) -0.0021(12)
C23 0.0231(16) 0.0171(14) 0.0286(17) 0.0008(12) -0.0117(14) -0.0048(12)
C24 0.0222(17) 0.0382(19) 0.0307(19) -0.0051(15) -0.0007(14) -0.0070(14)
C25 0.0332(19) 0.0332(18) 0.0339(19) 0.0095(15) -0.0184(16) -0.0093(15)
N11 0.0201(13) 0.0211(12) 0.0173(12) 0.0037(10) -0.0033(10) -0.0101(10)
N12 0.0217(13) 0.0191(12) 0.0192(13) 0.0038(10) -0.0030(10) -0.0098(10)
C26 0.0195(15) 0.0172(14) 0.0248(16) -0.0020(12) 0.0000(12) -0.0073(12)
C27 0.0239(16) 0.0204(14) 0.0318(18) 0.0014(13) 0.0023(14) -0.0132(13)
C28 0.0249(16) 0.0184(14) 0.0232(16) 0.0014(12) 0.0012(13) -0.0096(12)
C29 0.0243(16) 0.0305(16) 0.0297(17) 0.0002(13) -0.0035(14) -0.0176(13)
C30 0.042(2) 0.0380(19) 0.0319(19) 0.0147(15) -0.0030(16) -0.0242(16)
B2 0.0238(18) 0.0208(16) 0.0193(17) 0.0047(13) -0.0043(14) -0.0098(14)
Se1 0.03006(18) 0.04152(18) 0.01882(16) 0.00191(13) -0.00463(13) -0.02611(15)
C31 0.0198(15) 0.0323(16) 0.0208(15) 0.0004(13) -0.0015(12) -0.0180(13)
C32 0.0271(17) 0.0269(16) 0.0253(17) -0.0044(13) -0.0010(13) -0.0157(13)
C33 0.0271(17) 0.0298(16) 0.0254(17) 0.0038(13) -0.0038(14) -0.0160(13)
C34 0.0204(16) 0.0402(18) 0.0179(15) -0.0017(13) 0.0013(12) -0.0191(14)
C35 0.0204(16) 0.0305(16) 0.0254(17) -0.0101(13) 0.0012(13) -0.0128(13)
C36 0.0196(15) 0.0266(15) 0.0265(17) -0.0007(13) -0.0032(13) -0.0101(12)
C37 0.045(2) 0.054(2) 0.0208(17) 0.0010(15) -0.0049(15) -0.0355(18)
C38 0.049(3) 0.095(4) 0.039(2) -0.011(2) -0.020(2) -0.023(2)
C39 0.148(5) 0.140(5) 0.030(2) 0.028(3) -0.028(3) -0.115(5)
C40 0.075(3) 0.081(3) 0.033(2) -0.016(2) -0.011(2) -0.035(3)

loop_
_atom_type_symbol
_atom_type_description
_atom_type_scat_dispersion_real
_atom_type_scat_dispersion_imag
_atom_type_scat_source
C C 0.0033 0.0016 'International Tables Vol C Tables 4.2.6.8 and 6.1.1.4'
H H 0.0000 0.0000 'International Tables Vol C Tables 4.2.6.8 and 6.1.1.4'
B B 0.0013 0.0007 'International Tables Vol C Tables 4.2.6.8 and 6.1.1.4'
N N 0.0061 0.0033 'International Tables Vol C Tables 4.2.6.8 and 6.1.1.4'
Se Se -0.0929 2.2259 'International Tables Vol C Tables 4.2.6.8 and 6.1.1.4'
Sm Sm -0.1638 3.4418 'International Tables Vol C Tables 4.2.6.8 and 6.1.1.4'

loop_
_geom_angle_atom_site_label_1
_geom_angle_atom_site_label_2
_geom_angle_atom_site_label_3
_geom_angle
_geom_angle_site_symmetry_1
_geom_angle_site_symmetry_3
_geom_angle_publ_flag
N9 Sm1 N7 81.68(7) . . ?
N9 Sm1 N5 93.88(7) . . ?
N7 Sm1 N5 147.59(8) . . ?
N9 Sm1 N3 150.94(8) . . ?
N7 Sm1 N3 88.59(7) . . ?
N5 Sm1 N3 79.85(7) . . ?
N9 Sm1 N11 73.43(7) . . ?
N7 Sm1 N11 72.49(7) . . ?
N5 Sm1 N11 75.47(7) . . ?
N3 Sm1 N11 77.53(7) . . ?
N9 Sm1 N2 136.63(7) . . ?
N7 Sm1 N2 133.84(7) . . ?
N5 Sm1 N2 68.53(7) . . ?
N3 Sm1 N2 67.32(7) . . ?
N11 Sm1 N2 132.93(7) . . ?
N9 Sm1 N1 107.86(7) . . ?
N7 Sm1 N1 147.18(7) . . ?
N5 Sm1 N1 64.67(7) . . ?
N3 Sm1 N1 95.13(7) . . ?
N11 Sm1 N1 140.14(7) . . ?
N2 Sm1 N1 28.83(6) . . ?
N9 Sm1 Se1 87.77(6) . . ?
N7 Sm1 Se1 78.99(5) . . ?
N5 Sm1 Se1 133.16(5) . . ?
N3 Sm1 Se1 117.26(5) . . ?
N11 Sm1 Se1 147.63(5) . . ?
N2 Sm1 Se1 78.52(5) . . ?
N1 Sm1 Se1 70.32(5) . . ?
C1 N1 N2 106.0(2) . . ?
C1 N1 Sm1 127.43(18) . . ?
N2 N1 Sm1 70.76(13) . . ?
C3 N2 N1 108.9(2) . . ?
C3 N2 B1 120.5(2) . . ?
N1 N2 B1 119.1(2) . . ?
C3 N2 Sm1 126.23(17) . . ?
N1 N2 Sm1 80.42(13) . . ?
B1 N2 Sm1 95.76(15) . . ?
N1 C1 C2 110.9(3) . . ?
N1 C1 C4 120.8(3) . . ?
C2 C1 C4 128.3(3) . . ?
C3 C2 C1 106.3(3) . . ?
C2 C3 N2 107.8(3) . . ?
C2 C3 C5 130.9(3) . . ?
N2 C3 C5 121.3(3) . . ?
C6 N3 N4 106.1(2) . . ?
C6 N3 Sm1 139.24(18) . . ?
N4 N3 Sm1 113.83(16) . . ?
C8 N4 N3 109.6(2) . . ?
C8 N4 B1 130.3(2) . . ?
N3 N4 B1 119.5(2) . . ?
N3 C6 C7 110.1(2) . . ?
N3 C6 C9 122.5(2) . . ?
C7 C6 C9 127.3(3) . . ?
C8 C7 C6 105.9(3) . . ?
N4 C8 C7 108.3(2) . . ?
N4 C8 C10 122.6(3) . . ?
C7 C8 C10 129.1(3) . . ?
C11 N5 N6 106.9(2) . . ?
C11 N5 Sm1 139.54(18) . . ?
N6 N5 Sm1 113.54(15) . . ?
C13 N6 N5 109.3(2) . . ?
C13 N6 B1 130.4(2) . . ?
N5 N6 B1 120.2(2) . . ?
N5 C11 C12 109.3(2) . . ?
N5 C11 C14 121.5(2) . . ?
C12 C11 C14 129.2(3) . . ?
C13 C12 C11 106.5(2) . . ?
N6 C13 C12 108.0(2) . . ?
N6 C13 C15 123.3(2) . . ?
C12 C13 C15 128.6(2) . . ?
N6 B1 N4 111.4(2) . . ?
N6 B1 N2 108.4(2) . . ?
N4 B1 N2 106.4(2) . . ?
C16 N7 N8 106.2(2) . . ?
C16 N7 Sm1 131.65(18) . . ?
N8 N7 Sm1 122.01(16) . . ?
C18 N8 N7 109.4(2) . . ?
C18 N8 B2 129.3(2) . . ?
N7 N8 B2 121.0(2) . . ?
N7 C16 C17 110.4(3) . . ?
N7 C16 C19 121.5(3) . . ?
C17 C16 C19 128.1(3) . . ?
C18 C17 C16 105.8(3) . . ?
N8 C18 C17 108.2(3) . . ?
N8 C18 C20 122.8(3) . . ?
C17 C18 C20 128.9(3) . . ?
C21 N9 N10 106.9(2) . . ?
C21 N9 Sm1 129.01(19) . . ?
N10 N9 Sm1 120.80(16) . . ?
C23 N10 N9 109.4(2) . . ?
C23 N10 B2 129.3(2) . . ?
N9 N10 B2 121.3(2) . . ?
N9 C21 C22 109.8(3) . . ?
N9 C21 C24 121.1(3) . . ?
C22 C21 C24 129.1(3) . . ?
C23 C22 C21 105.8(3) . . ?
N10 C23 C22 108.1(2) . . ?
N10 C23 C25 123.2(3) . . ?
C22 C23 C25 128.7(3) . . ?
C26 N11 N12 105.7(2) . . ?
C26 N11 Sm1 135.92(18) . . ?
N12 N11 Sm1 118.36(16) . . ?
C28 N12 N11 109.9(2) . . ?
C28 N12 B2 127.6(2) . . ?
N11 N12 B2 122.2(2) . . ?
N11 C26 C27 110.3(2) . . ?
N11 C26 C29 125.2(3) . . ?
C27 C26 C29 124.5(3) . . ?
C28 C27 C26 106.3(3) . . ?
N12 C28 C27 107.7(2) . . ?
N12 C28 C30 123.5(3) . . ?
C27 C28 C30 128.8(3) . . ?
N12 B2 N8 109.4(2) . . ?
N12 B2 N10 111.1(2) . . ?
N8 B2 N10 111.0(2) . . ?
C31 Se1 Sm1 108.29(9) . . ?
C32 C31 C36 117.3(3) . . ?
C32 C31 Se1 121.5(2) . . ?
C36 C31 Se1 121.2(2) . . ?
C33 C32 C31 121.2(3) . . ?
C32 C33 C34 122.1(3) . . ?
C35 C34 C33 116.5(3) . . ?
C35 C34 C37 123.0(3) . . ?
C33 C34 C37 120.4(3) . . ?
C34 C35 C36 122.2(3) . . ?
C35 C36 C31 120.8(3) . . ?
C38 C37 C39 110.0(4) . . ?
C38 C37 C40 108.9(3) . . ?
C39 C37 C40 106.8(4) . . ?
C38 C37 C34 109.7(3) . . ?
C39 C37 C34 109.4(3) . . ?
C40 C37 C34 112.1(3) . . ?

loop_
_geom_bond_atom_site_label_1
_geom_bond_atom_site_label_2
_geom_bond_distance
_geom_bond_site_symmetry_2
_geom_bond_publ_flag
Sm1 N9 2.467(2) . ?
Sm1 N7 2.484(2) . ?
Sm1 N5 2.492(2) . ?
Sm1 N3 2.499(2) . ?
Sm1 N11 2.594(2) . ?
Sm1 N2 2.736(2) . ?
Sm1 N1 2.858(2) . ?
Sm1 Se1 2.9457(3) . ?
N1 C1 1.324(4) . ?
N1 N2 1.397(3) . ?
N2 C3 1.380(3) . ?
N2 B1 1.574(4) . ?
C1 C2 1.407(4) . ?
C1 C4 1.495(4) . ?
C2 C3 1.355(4) . ?
C3 C5 1.494(4) . ?
N3 C6 1.346(3) . ?
N3 N4 1.381(3) . ?
N4 C8 1.352(3) . ?
N4 B1 1.548(4) . ?
C6 C7 1.393(4) . ?
C6 C9 1.490(4) . ?
C7 C8 1.373(4) . ?
C8 C10 1.502(4) . ?
N5 C11 1.343(3) . ?
N5 N6 1.380(3) . ?
N6 C13 1.356(3) . ?
N6 B1 1.536(4) . ?
C11 C12 1.399(4) . ?
C11 C14 1.498(4) . ?
C12 C13 1.370(4) . ?
C13 C15 1.501(4) . ?
N7 C16 1.341(3) . ?
N7 N8 1.379(3) . ?
N8 C18 1.352(4) . ?
N8 B2 1.548(4) . ?
C16 C17 1.388(4) . ?
C16 C19 1.497(4) . ?
C17 C18 1.375(4) . ?
C18 C20 1.505(4) . ?
N9 C21 1.340(4) . ?
N9 N10 1.376(3) . ?
N10 C23 1.347(3) . ?
N10 B2 1.548(4) . ?
C21 C22 1.391(4) . ?
C21 C24 1.497(4) . ?
C22 C23 1.383(4) . ?
C23 C25 1.495(4) . ?
N11 C26 1.341(4) . ?
N11 N12 1.395(3) . ?
N12 C28 1.352(4) . ?
N12 B2 1.536(4) . ?
C26 C27 1.395(4) . ?
C26 C29 1.500(4) . ?
C27 C28 1.377(4) . ?
C28 C30 1.498(4) . ?
Se1 C31 1.918(3) . ?
C31 C32 1.387(4) . ?
C31 C36 1.396(4) . ?
C32 C33 1.382(4) . ?
C33 C34 1.392(4) . ?
C34 C35 1.380(4) . ?
C34 C37 1.538(4) . ?
C35 C36 1.390(4) . ?
C37 C38 1.504(5) . ?
C37 C39 1.522(5) . ?
C37 C40 1.529(5) . ?
